data_1564044
loop_
_publ_author_name
'Caballero, Pedro'
'Colodrero, Rosario M.P.'
'Conejo, Mar\'ia del Mar'
'Pastor, Antonio'
'\'Alvarez, Eleuterio'
'Montilla, Francisco'
'Carrasco, Carlos J.'
'Nicasio, Antonio I.'
'Galindo, Agust\'in'

_publ_section_title
;
 Homochiral imidazolium-based dicarboxylate compounds: Structure and
 solution behaviour
;
_journal_name_full 'Inorganica Chimica Acta'
_journal_page_first 119923
_journal_paper_doi 10.1016/j.ica.2020.119923
_journal_volume 513
_journal_year 2020
_chemical_absolute_configuration rm
_chemical_formula_moiety 'C13 H19 N2 Na O4'
_chemical_formula_sum 'C13 H19 N2 Na O4'
_chemical_formula_weight 290.29
_space_group_crystal_system tetragonal
_space_group_IT_number 76
_space_group_name_Hall 'P 4w'
_space_group_name_H-M_alt 'P 41'
_atom_sites_solution_hydrogens geom
_cell_angle_alpha 90
_cell_angle_beta 90
_cell_angle_gamma 90
_cell_formula_units_Z 4
_cell_length_a 10.7327(6)
_cell_length_b 10.7327(6)
_cell_length_c 12.6277(10)
_cell_measurement_reflns_used 5164
_cell_measurement_temperature 213(2)
_cell_measurement_theta_max 30.49
_cell_measurement_theta_min 2.49
_cell_volume 1454.60(16)
_computing_cell_refinement 'Bruker SMART'
_computing_data_collection 'Bruker SMART'
_computing_data_reduction 'Bruker SAINT'
_computing_molecular_graphics 'Bruker SHELXTL'
_computing_publication_material 'Bruker SHELXTL'
_computing_structure_refinement 'SHELXL-2018/3 (Sheldrick, 2018)'
_computing_structure_solution 'Bruker SHELXTL'
_diffrn_ambient_temperature 213(2)
_diffrn_detector_area_resol_mean 8.26
_diffrn_measured_fraction_theta_full 0.969
_diffrn_measured_fraction_theta_max 0.968
_diffrn_measurement_device_type
;
 Bruker-Nonius X8kappa APEX II CCD area detector
;
_diffrn_measurement_method 'phi and omega scans with narrow frames'
_diffrn_radiation_monochromator graphite
_diffrn_radiation_source 'fine-focus sealed tube'
_diffrn_radiation_type MoK\a
_diffrn_radiation_wavelength 0.71073
_diffrn_reflns_av_R_equivalents 0.0382
_diffrn_reflns_av_unetI/netI 0.0266
_diffrn_reflns_Laue_measured_fraction_full 0.969
_diffrn_reflns_Laue_measured_fraction_max 0.968
_diffrn_reflns_limit_h_max 12
_diffrn_reflns_limit_h_min -11
_diffrn_reflns_limit_k_max 12
_diffrn_reflns_limit_k_min -12
_diffrn_reflns_limit_l_max 15
_diffrn_reflns_limit_l_min -11
_diffrn_reflns_number 10414
_diffrn_reflns_point_group_measured_fraction_full 0.763
_diffrn_reflns_point_group_measured_fraction_max 0.762
_diffrn_reflns_theta_full 25.203
_diffrn_reflns_theta_max 25.203
_diffrn_reflns_theta_min 2.491
_exptl_absorpt_coefficient_mu 0.123
_exptl_absorpt_correction_T_max 0.7461
_exptl_absorpt_correction_T_min 0.6533
_exptl_absorpt_correction_type multi-scan
_exptl_absorpt_process_details
;
program SADABS, Bruker (2001).
;
_exptl_crystal_colour colourless
_exptl_crystal_density_diffrn 1.326
_exptl_crystal_description block
_exptl_crystal_F_000 616
_exptl_crystal_size_max 0.500
_exptl_crystal_size_mid 0.450
_exptl_crystal_size_min 0.400
_refine_diff_density_max 0.255
_refine_diff_density_min -0.184
_refine_diff_density_rms 0.034
_refine_ls_abs_structure_details
;
 Flack x determined using 753 quotients [(I+)-(I-)]/[(I+)+(I-)]
 (Parsons, Flack and Wagner, Acta Cryst. B69 (2013) 249-259).
;
_refine_ls_extinction_coef 0.078(8)
_refine_ls_extinction_expression Fc^*^=kFc[1+0.001xFc^2^\l^3^/sin(2\q)]^-1/4^
_refine_ls_extinction_method 'SHELXL-2018/3 (Sheldrick 2018)'
_refine_ls_goodness_of_fit_ref 1.001
_refine_ls_hydrogen_treatment constr
_refine_ls_matrix_type full
_refine_ls_number_parameters 186
_refine_ls_number_reflns 2000
_refine_ls_number_restraints 1
_refine_ls_restrained_S_all 1.001
_refine_ls_R_factor_all 0.0307
_refine_ls_R_factor_gt 0.0297
_refine_ls_shift/su_max 0.000
_refine_ls_shift/su_mean 0.000
_refine_ls_structure_factor_coef Fsqd
_refine_ls_weighting_details 'w=1/[\s^2^(Fo^2^)+(0.0694P)^2^] where P=(Fo^2^+2Fc^2^)/3'
_refine_ls_weighting_scheme calc
_refine_ls_wR_factor_gt 0.0819
_refine_ls_wR_factor_ref 0.0824
_reflns_Friedel_coverage 0.674
_reflns_Friedel_fraction_full 0.646
_reflns_Friedel_fraction_max 0.646
_reflns_number_gt 1923
_reflns_number_total 2000
_reflns_threshold_expression 'I > 2\s(I)'
_cod_data_source_file 'global_CIF_with_all_4_structures_in_one_Shelxl_2018_3.cif'
_cod_data_source_block 1s
_cod_original_cell_volume 1454.6(2)
_cod_database_code 1564044
_shelx_space_group_comment
;
The symmetry employed for this shelxl refinement is uniquely defined
by the following loop, which should always be used as a source of
symmetry information in preference to the above space-group names.
They are only intended as comments.
;
_shelx_estimated_absorpt_t_min 0.941
_shelx_estimated_absorpt_t_max 0.953

loop_
_space_group_symop_operation_xyz
'x, y, z'
'-x, -y, z+1/2'
'-y, x, z+1/4'
'y, -x, z+3/4'

loop_
_atom_site_label
_atom_site_type_symbol
_atom_site_fract_x
_atom_site_fract_y
_atom_site_fract_z
_atom_site_U_iso_or_equiv
_atom_site_adp_type
_atom_site_occupancy
_atom_site_site_symmetry_order
_atom_site_calc_flag
_atom_site_refinement_flags_posn
_atom_site_refinement_flags_adp
_atom_site_refinement_flags_occupancy
_atom_site_disorder_assembly
_atom_site_disorder_group
Na1 Na 0.47698(10) 0.52865(10) 0.97516(8) 0.0261(3) Uani 1 1 d . . . . .
O1 O 0.49493(18) 0.35024(17) 1.08401(16) 0.0281(5) Uani 1 1 d . . . . .
O2 O 0.56621(19) 0.15656(17) 1.06235(18) 0.0324(5) Uani 1 1 d . . . . .
O3 O 0.4705(2) 0.35530(18) 0.62876(16) 0.0303(5) Uani 1 1 d . . . . .
O4 O 0.5086(2) 0.2378(2) 0.4880(2) 0.0402(6) Uani 1 1 d . . . . .
N1 N 0.3836(2) 0.1491(2) 0.89492(18) 0.0204(5) Uani 1 1 d . . . . .
N2 N 0.3787(2) 0.13442(19) 0.72471(19) 0.0224(5) Uani 1 1 d . . . . .
C1 C 0.3541(2) 0.2087(2) 0.8067(2) 0.0239(5) Uani 1 1 d . . . . .
H1 H 0.321253 0.289747 0.802614 0.029 Uiso 1 1 calc R U . . .
C2 C 0.4245(3) 0.0235(2) 0.7630(2) 0.0267(6) Uani 1 1 d . . . . .
H2 H 0.448703 -0.045732 0.722334 0.032 Uiso 1 1 calc R U . . .
C3 C 0.4283(3) 0.0321(3) 0.8693(2) 0.0275(6) Uani 1 1 d . . . . .
H3 H 0.455960 -0.029419 0.916756 0.033 Uiso 1 1 calc R U . . .
C4 C 0.3617(2) 0.2030(2) 1.00119(19) 0.0207(5) Uani 1 1 d . . . . .
H4 H 0.311613 0.279808 0.992557 0.025 Uiso 1 1 calc R U . . .
C5 C 0.4869(2) 0.2388(2) 1.0536(2) 0.0218(6) Uani 1 1 d . . . . .
C6 C 0.2878(2) 0.1122(2) 1.0711(2) 0.0254(6) Uani 1 1 d . . . . .
H6 H 0.335292 0.033403 1.077293 0.031 Uiso 1 1 calc R U . . .
C7 C 0.1615(3) 0.0842(3) 1.0219(3) 0.0444(9) Uani 1 1 d . . . . .
H7A H 0.116517 0.026040 1.066495 0.067 Uiso 1 1 calc R U . . .
H7B H 0.173352 0.047895 0.952230 0.067 Uiso 1 1 calc R U . . .
H7C H 0.114224 0.160831 1.015442 0.067 Uiso 1 1 calc R U . . .
C8 C 0.2716(3) 0.1680(3) 1.1814(3) 0.0371(7) Uani 1 1 d . . . . .
H8A H 0.231413 0.248680 1.175620 0.056 Uiso 1 1 calc R U . . .
H8B H 0.352612 0.177896 1.214403 0.056 Uiso 1 1 calc R U . . .
H8C H 0.220550 0.113006 1.224120 0.056 Uiso 1 1 calc R U . . .
C9 C 0.3585(3) 0.1656(2) 0.6122(2) 0.0242(6) Uani 1 1 d . . . . .
H9 H 0.367186 0.088223 0.570069 0.029 Uiso 1 1 calc R U . . .
C10 C 0.4573(3) 0.2593(2) 0.5736(2) 0.0245(6) Uani 1 1 d . . . . .
C11 C 0.2276(3) 0.2179(3) 0.5940(2) 0.0302(6) Uani 1 1 d . . . . .
H11 H 0.220448 0.296455 0.634695 0.036 Uiso 1 1 calc R U . . .
C12 C 0.1274(3) 0.1294(4) 0.6338(4) 0.0526(10) Uani 1 1 d . . . . .
H12A H 0.045850 0.165061 0.620263 0.079 Uiso 1 1 calc R U . . .
H12B H 0.137743 0.116350 0.709262 0.079 Uiso 1 1 calc R U . . .
H12C H 0.134541 0.050279 0.597129 0.079 Uiso 1 1 calc R U . . .
C13 C 0.2083(3) 0.2487(3) 0.4776(3) 0.0423(8) Uani 1 1 d . . . . .
H13A H 0.267602 0.312122 0.456156 0.063 Uiso 1 1 calc R U . . .
H13B H 0.124245 0.279468 0.467051 0.063 Uiso 1 1 calc R U . . .
H13C H 0.220843 0.174287 0.435389 0.063 Uiso 1 1 calc R U . . .

loop_
_atom_site_aniso_label
_atom_site_aniso_U_11
_atom_site_aniso_U_22
_atom_site_aniso_U_33
_atom_site_aniso_U_23
_atom_site_aniso_U_13
_atom_site_aniso_U_12
Na1 0.0294(6) 0.0284(6) 0.0205(6) -0.0026(4) -0.0030(4) 0.0013(4)
O1 0.0315(10) 0.0260(10) 0.0269(12) -0.0066(8) 0.0028(8) -0.0063(8)
O2 0.0289(10) 0.0294(11) 0.0388(13) 0.0037(9) -0.0081(8) 0.0008(9)
O3 0.0414(11) 0.0255(10) 0.0240(12) -0.0003(8) -0.0020(8) -0.0092(8)
O4 0.0492(13) 0.0375(12) 0.0340(13) -0.0025(9) 0.0182(10) -0.0029(9)
N1 0.0239(11) 0.0191(10) 0.0181(13) -0.0004(8) -0.0004(8) 0.0003(8)
N2 0.0284(11) 0.0198(10) 0.0190(13) -0.0005(8) 0.0009(9) 0.0011(8)
C1 0.0347(14) 0.0190(11) 0.0181(13) 0.0009(10) -0.0001(11) 0.0022(10)
C2 0.0310(14) 0.0221(12) 0.0271(16) 0.0001(11) 0.0003(11) 0.0078(10)
C3 0.0342(15) 0.0225(13) 0.0260(17) 0.0014(10) -0.0027(11) 0.0088(11)
C4 0.0253(12) 0.0206(12) 0.0162(14) -0.0013(9) -0.0009(9) -0.0007(9)
C5 0.0270(13) 0.0236(12) 0.0149(13) 0.0017(9) 0.0022(10) -0.0058(10)
C6 0.0259(13) 0.0223(12) 0.0282(16) 0.0015(11) 0.0054(11) -0.0042(11)
C7 0.0319(15) 0.0471(19) 0.054(2) -0.0056(16) 0.0014(14) -0.0150(14)
C8 0.0438(18) 0.0396(16) 0.0279(18) 0.0003(12) 0.0142(13) -0.0056(14)
C9 0.0357(15) 0.0219(12) 0.0151(15) -0.0005(10) -0.0016(10) 0.0000(11)
C10 0.0264(13) 0.0255(13) 0.0216(16) 0.0029(11) -0.0011(10) 0.0041(10)
C11 0.0318(14) 0.0341(15) 0.0249(16) 0.0024(11) -0.0032(11) -0.0027(13)
C12 0.0392(19) 0.071(3) 0.048(2) 0.0196(19) -0.0039(16) -0.0173(19)
C13 0.0411(17) 0.0539(19) 0.0318(19) 0.0107(15) -0.0104(13) -0.0084(15)

loop_
_atom_type_symbol
_atom_type_description
_atom_type_scat_dispersion_real
_atom_type_scat_dispersion_imag
_atom_type_scat_source
C C 0.0033 0.0016 'International Tables Vol C Tables 4.2.6.8 and 6.1.1.4'
H H 0.0000 0.0000 'International Tables Vol C Tables 4.2.6.8 and 6.1.1.4'
N N 0.0061 0.0033 'International Tables Vol C Tables 4.2.6.8 and 6.1.1.4'
O O 0.0106 0.0060 'International Tables Vol C Tables 4.2.6.8 and 6.1.1.4'
Na Na 0.0362 0.0249 'International Tables Vol C Tables 4.2.6.8 and 6.1.1.4'

loop_
_geom_angle_atom_site_label_1
_geom_angle_atom_site_label_2
_geom_angle_atom_site_label_3
_geom_angle
_geom_angle_site_symmetry_1
_geom_angle_site_symmetry_3
O1 Na1 O3 91.36(7) 4_564 3_655
O1 Na1 O1 114.67(6) 4_564 .
O3 Na1 O1 91.42(8) 3_655 .
O1 Na1 O3 147.96(9) 4_564 2_665
O3 Na1 O3 113.32(6) 3_655 2_665
O1 Na1 O3 86.02(8) . 2_665
O1 Na1 O4 101.51(8) 4_564 2_665
O3 Na1 O4 105.09(9) 3_655 2_665
O1 Na1 O4 139.83(9) . 2_665
O3 Na1 O4 53.85(8) 2_665 2_665
O1 Na1 C10 128.21(9) 4_564 2_665
O3 Na1 C10 105.88(9) 3_655 2_665
O1 Na1 C10 113.30(9) . 2_665
O3 Na1 C10 27.77(8) 2_665 2_665
O4 Na1 C10 27.20(8) 2_665 2_665
O1 Na1 Na1 47.49(6) 4_564 4_564
O3 Na1 Na1 47.69(6) 3_655 4_564
O1 Na1 Na1 122.89(6) . 4_564
O3 Na1 Na1 140.69(7) 2_665 4_564
O4 Na1 Na1 94.09(7) 2_665 4_564
C10 Na1 Na1 115.21(7) 2_665 4_564
O1 Na1 Na1 138.34(7) 4_564 3_655
O3 Na1 Na1 119.84(6) 3_655 3_655
O1 Na1 Na1 44.70(5) . 3_655
O3 Na1 Na1 44.79(5) 2_665 3_655
O4 Na1 Na1 96.33(7) 2_665 3_655
C10 Na1 Na1 72.30(7) 2_665 3_655
Na1 Na1 Na1 165.86(3) 4_564 3_655
C5 O1 Na1 143.71(18) . 3_655
C5 O1 Na1 125.88(18) . .
Na1 O1 Na1 87.81(7) 3_655 .
C10 O3 Na1 170.5(2) . 4_564
C10 O3 Na1 90.24(17) . 2_664
Na1 O3 Na1 87.52(7) 4_564 2_664
C10 O4 Na1 84.12(16) . 2_664
C1 N1 C3 109.0(2) . .
C1 N1 C4 122.4(2) . .
C3 N1 C4 128.5(2) . .
C1 N2 C2 108.3(2) . .
C1 N2 C9 125.7(2) . .
C2 N2 C9 125.9(2) . .
N1 C1 N2 108.5(2) . .
N1 C1 H1 125.7 . .
N2 C1 H1 125.7 . .
C3 C2 N2 107.6(2) . .
C3 C2 H2 126.2 . .
N2 C2 H2 126.2 . .
C2 C3 N1 106.6(2) . .
C2 C3 H3 126.7 . .
N1 C3 H3 126.7 . .
N1 C4 C6 110.8(2) . .
N1 C4 C5 110.3(2) . .
C6 C4 C5 111.1(2) . .
N1 C4 H4 108.2 . .
C6 C4 H4 108.2 . .
C5 C4 H4 108.2 . .
O2 C5 O1 127.3(2) . .
O2 C5 C4 117.5(2) . .
O1 C5 C4 115.2(2) . .
C7 C6 C8 110.4(3) . .
C7 C6 C4 110.5(2) . .
C8 C6 C4 109.5(2) . .
C7 C6 H6 108.8 . .
C8 C6 H6 108.8 . .
C4 C6 H6 108.8 . .
C6 C7 H7A 109.5 . .
C6 C7 H7B 109.5 . .
H7A C7 H7B 109.5 . .
C6 C7 H7C 109.5 . .
H7A C7 H7C 109.5 . .
H7B C7 H7C 109.5 . .
C6 C8 H8A 109.5 . .
C6 C8 H8B 109.5 . .
H8A C8 H8B 109.5 . .
C6 C8 H8C 109.5 . .
H8A C8 H8C 109.5 . .
H8B C8 H8C 109.5 . .
N2 C9 C11 111.2(2) . .
N2 C9 C10 110.6(2) . .
C11 C9 C10 110.2(2) . .
N2 C9 H9 108.3 . .
C11 C9 H9 108.3 . .
C10 C9 H9 108.3 . .
O4 C10 O3 126.2(3) . .
O4 C10 C9 117.5(2) . .
O3 C10 C9 116.1(2) . .
O4 C10 Na1 68.67(15) . 2_664
O3 C10 Na1 61.99(14) . 2_664
C9 C10 Na1 151.64(18) . 2_664
C12 C11 C13 111.0(3) . .
C12 C11 C9 111.8(3) . .
C13 C11 C9 110.4(2) . .
C12 C11 H11 107.8 . .
C13 C11 H11 107.8 . .
C9 C11 H11 107.8 . .
C11 C12 H12A 109.5 . .
C11 C12 H12B 109.5 . .
H12A C12 H12B 109.5 . .
C11 C12 H12C 109.5 . .
H12A C12 H12C 109.5 . .
H12B C12 H12C 109.5 . .
C11 C13 H13A 109.5 . .
C11 C13 H13B 109.5 . .
H13A C13 H13B 109.5 . .
C11 C13 H13C 109.5 . .
H13A C13 H13C 109.5 . .
H13B C13 H13C 109.5 . .

loop_
_geom_bond_atom_site_label_1
_geom_bond_atom_site_label_2
_geom_bond_distance
_geom_bond_site_symmetry_2
Na1 O1 2.256(2) 4_564
Na1 O3 2.261(2) 3_655
Na1 O1 2.365(2) .
Na1 O3 2.373(2) 2_665
Na1 O4 2.517(2) 2_665
Na1 C10 2.688(3) 2_665
Na1 Na1 3.2058(4) 4_564
Na1 Na1 3.2059(3) 3_655
O1 C5 1.260(3) .
O2 C5 1.231(3) .
O3 C10 1.252(3) .
O4 C10 1.235(4) .
N1 C1 1.323(4) .
N1 C3 1.383(3) .
N1 C4 1.480(3) .
N2 C1 1.334(4) .
N2 C2 1.376(3) .
N2 C9 1.476(3) .
C1 H1 0.9400 .
C2 C3 1.345(4) .
C2 H2 0.9400 .
C3 H3 0.9400 .
C4 C6 1.535(3) .
C4 C5 1.546(4) .
C4 H4 0.9900 .
C6 C7 1.521(4) .
C6 C8 1.526(4) .
C6 H6 0.9900 .
C7 H7A 0.9700 .
C7 H7B 0.9700 .
C7 H7C 0.9700 .
C8 H8A 0.9700 .
C8 H8B 0.9700 .
C8 H8C 0.9700 .
C9 C11 1.531(4) .
C9 C10 1.540(4) .
C9 H9 0.9900 .
C11 C12 1.521(4) .
C11 C13 1.521(5) .
C11 H11 0.9900 .
C12 H12A 0.9700 .
C12 H12B 0.9700 .
C12 H12C 0.9700 .
C13 H13A 0.9700 .
C13 H13B 0.9700 .
C13 H13C 0.9700 .

loop_
_geom_torsion_atom_site_label_1
_geom_torsion_atom_site_label_2
_geom_torsion_atom_site_label_3
_geom_torsion_atom_site_label_4
_geom_torsion
_geom_torsion_site_symmetry_1
_geom_torsion_site_symmetry_2
_geom_torsion_site_symmetry_3
_geom_torsion_site_symmetry_4
C3 N1 C1 N2 -0.3(3) . . . .
C4 N1 C1 N2 -176.8(2) . . . .
C2 N2 C1 N1 0.5(3) . . . .
C9 N2 C1 N1 179.8(2) . . . .
C1 N2 C2 C3 -0.5(3) . . . .
C9 N2 C2 C3 -179.8(3) . . . .
N2 C2 C3 N1 0.4(3) . . . .
C1 N1 C3 C2 -0.1(3) . . . .
C4 N1 C3 C2 176.2(2) . . . .
C1 N1 C4 C6 127.2(3) . . . .
C3 N1 C4 C6 -48.6(3) . . . .
C1 N1 C4 C5 -109.4(3) . . . .
C3 N1 C4 C5 74.9(3) . . . .
Na1 O1 C5 O2 -83.9(4) 3_655 . . .
Na1 O1 C5 O2 121.2(3) . . . .
Na1 O1 C5 C4 95.0(3) 3_655 . . .
Na1 O1 C5 C4 -59.9(3) . . . .
N1 C4 C5 O2 -55.7(3) . . . .
C6 C4 C5 O2 67.5(3) . . . .
N1 C4 C5 O1 125.2(2) . . . .
C6 C4 C5 O1 -111.5(3) . . . .
N1 C4 C6 C7 -60.6(3) . . . .
C5 C4 C6 C7 176.5(2) . . . .
N1 C4 C6 C8 177.6(2) . . . .
C5 C4 C6 C8 54.6(3) . . . .
C1 N2 C9 C11 -49.1(3) . . . .
C2 N2 C9 C11 130.1(3) . . . .
C1 N2 C9 C10 73.7(3) . . . .
C2 N2 C9 C10 -107.2(3) . . . .
Na1 O4 C10 O3 -24.5(3) 2_664 . . .
Na1 O4 C10 C9 149.5(2) 2_664 . . .
Na1 O3 C10 O4 26.0(3) 2_664 . . .
Na1 O3 C10 C9 -148.1(2) 2_664 . . .
N2 C9 C10 O4 133.6(3) . . . .
C11 C9 C10 O4 -103.0(3) . . . .
N2 C9 C10 O3 -51.7(3) . . . .
C11 C9 C10 O3 71.6(3) . . . .
N2 C9 C10 Na1 -130.6(3) . . . 2_664
C11 C9 C10 Na1 -7.2(5) . . . 2_664
N2 C9 C11 C12 -55.5(3) . . . .
C10 C9 C11 C12 -178.5(3) . . . .
N2 C9 C11 C13 -179.7(2) . . . .
C10 C9 C11 C13 57.4(3) . . . .
